data_7210633
loop_
_publ_author_name
'Bia\/lek, Micha\/l J.'
'Janczak, Jan'
'Zo\'n, Jerzy'

_publ_section_title
;
 Naphthalene-based linkers for metal phosphonates: synthesis, structure,
 and interesting conformational flexibility influence on final lanthanum
 hybrids
;
_journal_issue 2
_journal_name_full CrystEngComm
_journal_page_first 390
_journal_paper_doi 10.1039/c2ce26268a
_journal_volume 15
_journal_year 2013
_chemical_formula_moiety 'C10 H10 O6 P2, 2(H2 O)'
_chemical_formula_sum 'C10 H14 O8 P2'
_chemical_formula_weight 324.15
_chemical_name_systematic
;
?
;
_space_group_IT_number 14
_symmetry_cell_setting monoclinic
_symmetry_space_group_name_Hall '-P 2ybc'
_symmetry_space_group_name_H-M 'P 1 21/c 1'
_atom_sites_solution_hydrogens geom
_atom_sites_solution_primary direct
_atom_sites_solution_secondary difmap
_audit_creation_method SHELXL-97
_cell_angle_alpha 90.00
_cell_angle_beta 93.18(1)
_cell_angle_gamma 90.00
_cell_formula_units_Z 4
_cell_length_a 23.267(4)
_cell_length_b 4.886(1)
_cell_length_c 12.329(2)
_cell_measurement_reflns_used 832
_cell_measurement_temperature 295(2)
_cell_measurement_theta_max 29.48
_cell_measurement_theta_min 3.31
_cell_volume 1399.4(4)
_computing_cell_refinement
;
Oxford Diffraction Poland (2008). CrysAlis Red, Version 171.32.6
;
_computing_data_collection
;
Oxford Diffraction Poland (2008). CrysAlis CCD, Version 171.32.6
;
_computing_data_reduction
;
Oxford Diffraction Poland (2008). CrysAlis Red, Version 171.32.6
;
_computing_molecular_graphics
;
Brandenburg & Putz (2006). Diamond 3.0. Crystal and Molecular
Structure Visualisation, University of Bonn, Germany
;
_computing_publication_material 'SHELXL-97 (Sheldrick, 1997)'
_computing_structure_refinement 'SHELXL-97 (Sheldrick, 1997)'
_computing_structure_solution 'SHELXS-97 (Sheldrick, 1990)'
_diffrn_ambient_temperature 295(2)
_diffrn_detector_area_resol_mean '1024x1024 with blocks 2x2'
_diffrn_measured_fraction_theta_full 0.991
_diffrn_measured_fraction_theta_max 0.920
_diffrn_measurement_device_type 'KUMA KM-4 with CCD detector'
_diffrn_measurement_method \w-scan
_diffrn_radiation_monochromator graphite
_diffrn_radiation_source 'fine-focus sealed tube'
_diffrn_radiation_type MoK\a
_diffrn_radiation_wavelength 0.71073
_diffrn_reflns_av_R_equivalents 0.0446
_diffrn_reflns_av_sigmaI/netI 0.0680
_diffrn_reflns_limit_h_max 22
_diffrn_reflns_limit_h_min -31
_diffrn_reflns_limit_k_max 6
_diffrn_reflns_limit_k_min -4
_diffrn_reflns_limit_l_max 16
_diffrn_reflns_limit_l_min -17
_diffrn_reflns_number 11572
_diffrn_reflns_theta_full 28.30
_diffrn_reflns_theta_max 29.48
_diffrn_reflns_theta_min 3.31
_exptl_absorpt_coefficient_mu 0.344
_exptl_absorpt_correction_T_max 0.9378
_exptl_absorpt_correction_T_min 0.8921
_exptl_absorpt_correction_type numerical
_exptl_absorpt_process_details
;
Oxford Diffraction Poland (2008). CrysAlis Red, Version 171.32.6
;
_exptl_crystal_colour colourless
_exptl_crystal_density_diffrn 1.539
_exptl_crystal_density_meas 1.53
_exptl_crystal_density_method floatation
_exptl_crystal_description parallelepiped
_exptl_crystal_F_000 672
_exptl_crystal_size_max 0.36
_exptl_crystal_size_mid 0.26
_exptl_crystal_size_min 0.21
_refine_diff_density_max 0.367
_refine_diff_density_min -0.341
_refine_diff_density_rms 0.058
_refine_ls_extinction_method none
_refine_ls_goodness_of_fit_ref 1.016
_refine_ls_hydrogen_treatment mixed
_refine_ls_matrix_type full
_refine_ls_number_parameters 205
_refine_ls_number_reflns 3577
_refine_ls_number_restraints 0
_refine_ls_restrained_S_all 1.016
_refine_ls_R_factor_all 0.1113
_refine_ls_R_factor_gt 0.0441
_refine_ls_shift/su_max 0.003
_refine_ls_shift/su_mean 0.001
_refine_ls_structure_factor_coef Fsqd
_refine_ls_weighting_details 'calc w=1/[\s^2^(Fo^2^)+(0.0427P)^2^] where P=(Fo^2^+2Fc^2^)/3'
_refine_ls_weighting_scheme calc
_refine_ls_wR_factor_gt 0.0783
_refine_ls_wR_factor_ref 0.0947
_reflns_number_gt 2027
_reflns_number_total 3577
_reflns_threshold_expression I>2\s(I)
_cod_data_source_file c2ce26268a.txt
_cod_data_source_block NDP(1,4)hydr
_cod_original_sg_symbol_H-M 'P 21/c'
_cod_database_code 7210633

loop_
_symmetry_equiv_pos_as_xyz
'x, y, z'
'-x, y+1/2, -z+1/2'
'-x, -y, -z'
'x, -y-1/2, z-1/2'

loop_
_atom_site_label
_atom_site_type_symbol
_atom_site_fract_x
_atom_site_fract_y
_atom_site_fract_z
_atom_site_U_iso_or_equiv
_atom_site_adp_type
_atom_site_occupancy
_atom_site_symmetry_multiplicity
_atom_site_calc_flag
_atom_site_refinement_flags
P1 P 0.11389(2) 0.29700(11) 0.02181(5) 0.03383(17) Uani 1 1 d .
O1 O 0.08919(6) 0.5597(3) 0.05846(12) 0.0434(4) Uani 1 1 d .
O2 O 0.09002(7) 0.2009(3) -0.09098(13) 0.0476(4) Uani 1 1 d .
H2O H 0.0634(11) 0.290(5) -0.124(2) 0.071 Uiso 1 1 d .
O3 O 0.10198(8) 0.0708(3) 0.10526(15) 0.0454(4) Uani 1 1 d .
H3O H 0.1022(12) -0.067(5) 0.091(2) 0.068 Uiso 1 1 d .
P2 P 0.38834(2) 0.32134(11) 0.00174(5) 0.03445(17) Uani 1 1 d .
O4 O 0.41482(6) 0.5862(3) 0.03748(13) 0.0453(4) Uani 1 1 d .
O5 O 0.41025(7) 0.0964(3) 0.08161(13) 0.0454(4) Uani 1 1 d .
H5O H 0.4100(11) -0.056(5) 0.060(2) 0.068 Uiso 1 1 d .
O6 O 0.40071(7) 0.2366(3) -0.11507(13) 0.0475(4) Uani 1 1 d .
H6O H 0.4320(11) 0.286(5) -0.138(2) 0.071 Uiso 1 1 d .
C1 C 0.19048(8) 0.3154(4) 0.01256(15) 0.0271(4) Uani 1 1 d .
C2 C 0.22481(9) 0.1493(4) 0.07701(16) 0.0329(5) Uani 1 1 d .
H2 H 0.2080 0.0307 0.1251 0.039 Uiso 1 1 calc R
C3 C 0.28495(9) 0.1532(4) 0.07243(16) 0.0323(5) Uani 1 1 d .
H3 H 0.3072 0.0375 0.1175 0.039 Uiso 1 1 calc R
C4 C 0.31125(8) 0.3236(4) 0.00314(15) 0.0279(5) Uani 1 1 d .
C5 C 0.27709(8) 0.5051(4) -0.06690(15) 0.0263(4) Uani 1 1 d .
C6 C 0.30135(9) 0.6898(4) -0.13908(16) 0.0346(5) Uani 1 1 d .
H6 H 0.3411 0.6950 -0.1431 0.042 Uiso 1 1 calc R
C7 C 0.26813(10) 0.8613(4) -0.20331(16) 0.0382(5) Uani 1 1 d .
H7 H 0.2852 0.9821 -0.2501 0.046 Uiso 1 1 calc R
C8 C 0.20834(10) 0.8549(4) -0.19852(16) 0.0381(6) Uani 1 1 d .
H8 H 0.1857 0.9724 -0.2422 0.046 Uiso 1 1 calc R
C9 C 0.18289(9) 0.6789(4) -0.13073(16) 0.0324(5) Uani 1 1 d .
H9 H 0.1430 0.6760 -0.1294 0.039 Uiso 1 1 calc R
C10 C 0.21604(8) 0.4994(4) -0.06195(15) 0.0264(5) Uani 1 1 d .
O7 O 0.50324(7) 0.6163(4) 0.19270(14) 0.0447(4) Uani 1 1 d .
H71 H 0.5044(10) 0.455(5) 0.226(2) 0.067 Uiso 1 1 d .
H72 H 0.4782(11) 0.585(5) 0.151(2) 0.067 Uiso 1 1 d .
O8 O 0.00054(7) 0.0922(4) 0.30972(14) 0.0448(4) Uani 1 1 d .
H81 H -0.0268(11) 0.072(5) 0.350(2) 0.067 Uiso 1 1 d .
H82 H 0.0033(10) -0.061(5) 0.273(2) 0.067 Uiso 1 1 d .

loop_
_atom_site_aniso_label
_atom_site_aniso_U_11
_atom_site_aniso_U_22
_atom_site_aniso_U_33
_atom_site_aniso_U_23
_atom_site_aniso_U_13
_atom_site_aniso_U_12
P1 0.0347(3) 0.0233(3) 0.0443(4) -0.0055(3) 0.0090(3) -0.0008(3)
O1 0.0453(9) 0.0229(8) 0.0640(11) -0.0052(7) 0.0202(8) 0.0002(7)
O2 0.0413(9) 0.0454(10) 0.0550(10) -0.0161(8) -0.0078(8) 0.0085(8)
O3 0.0559(10) 0.0250(8) 0.0571(11) -0.0003(9) 0.0194(8) -0.0085(8)
P2 0.0334(3) 0.0230(3) 0.0463(4) -0.0059(3) -0.0040(3) 0.0006(3)
O4 0.0419(9) 0.0238(8) 0.0682(11) -0.0062(8) -0.0141(8) -0.0002(7)
O5 0.0500(9) 0.0247(8) 0.0595(11) -0.0047(8) -0.0151(8) 0.0066(8)
O6 0.0382(9) 0.0509(10) 0.0542(11) -0.0124(9) 0.0102(8) -0.0063(8)
C1 0.0327(11) 0.0200(10) 0.0286(11) -0.0035(9) 0.0018(9) 0.0006(9)
C2 0.0436(13) 0.0262(11) 0.0295(12) 0.0017(9) 0.0071(10) -0.0034(10)
C3 0.0404(12) 0.0273(12) 0.0290(12) 0.0000(10) -0.0018(9) 0.0046(10)
C4 0.0324(11) 0.0230(10) 0.0279(11) -0.0046(10) -0.0007(9) 0.0002(9)
C5 0.0359(12) 0.0180(9) 0.0251(11) -0.0005(8) 0.0031(9) -0.0013(9)
C6 0.0403(12) 0.0287(11) 0.0351(12) -0.0009(11) 0.0038(10) -0.0031(10)
C7 0.0597(15) 0.0256(12) 0.0299(12) 0.0038(10) 0.0068(11) -0.0050(11)
C8 0.0555(15) 0.0287(12) 0.0299(12) 0.0041(10) -0.0005(11) 0.0067(11)
C9 0.0386(12) 0.0269(11) 0.0317(12) -0.0025(10) 0.0007(9) 0.0046(10)
C10 0.0352(12) 0.0184(10) 0.0257(11) -0.0028(9) 0.0011(9) 0.0018(9)
O7 0.0392(10) 0.0455(10) 0.0484(11) 0.0058(8) -0.0058(7) -0.0043(8)
O8 0.0409(10) 0.0460(10) 0.0485(11) -0.0061(8) 0.0119(7) -0.0060(8)

loop_
_atom_type_symbol
_atom_type_description
_atom_type_scat_dispersion_real
_atom_type_scat_dispersion_imag
_atom_type_scat_source
C C 0.0033 0.0016 'International Tables Vol C Tables 4.2.6.8 and 6.1.1.4'
H H 0.0000 0.0000 'International Tables Vol C Tables 4.2.6.8 and 6.1.1.4'
O O 0.0106 0.0060 'International Tables Vol C Tables 4.2.6.8 and 6.1.1.4'
P P 0.1023 0.0942 'International Tables Vol C Tables 4.2.6.8 and 6.1.1.4'

loop_
_geom_angle_atom_site_label_1
_geom_angle_atom_site_label_2
_geom_angle_atom_site_label_3
_geom_angle
O1 P1 O2 114.28(9)
O1 P1 O3 109.17(9)
O2 P1 O3 108.28(9)
O1 P1 C1 112.21(9)
O2 P1 C1 105.50(9)
O3 P1 C1 107.07(10)
P1 O2 H2O 119.8(17)
P1 O3 H3O 121(2)
O4 P2 O6 114.47(10)
O4 P2 O5 108.26(9)
O6 P2 O5 109.44(9)
O4 P2 C4 112.90(9)
O6 P2 C4 104.44(9)
O5 P2 C4 107.05(10)
P2 O5 H5O 117.4(19)
P2 O6 H6O 116.7(18)
C2 C1 C10 119.69(18)
C2 C1 P1 119.01(15)
C10 C1 P1 121.30(14)
C1 C2 C3 121.44(19)
C1 C2 H2 119.3
C3 C2 H2 119.3
C4 C3 C2 121.14(19)
C4 C3 H3 119.4
C2 C3 H3 119.4
C3 C4 C5 119.90(18)
C3 C4 P2 119.10(15)
C5 C4 P2 121.00(15)
C6 C5 C10 118.36(18)
C6 C5 C4 123.02(18)
C10 C5 C4 118.62(17)
C7 C6 C5 121.8(2)
C7 C6 H6 119.1
C5 C6 H6 119.1
C6 C7 C8 119.7(2)
C6 C7 H7 120.1
C8 C7 H7 120.1
C9 C8 C7 120.65(19)
C9 C8 H8 119.7
C7 C8 H8 119.7
C8 C9 C10 121.23(19)
C8 C9 H9 119.4
C10 C9 H9 119.4
C9 C10 C5 118.22(18)
C9 C10 C1 122.57(18)
C5 C10 C1 119.21(17)
H71 O7 H72 98(2)
H81 O8 H82 107(2)

loop_
_geom_bond_atom_site_label_1
_geom_bond_atom_site_label_2
_geom_bond_distance
P1 O1 1.4867(14)
P1 O2 1.5417(16)
P1 O3 1.5456(17)
P1 C1 1.794(2)
O2 H2O 0.84(2)
O3 H3O 0.70(2)
P2 O4 1.4892(14)
P2 O6 1.5408(17)
P2 O5 1.5435(16)
P2 C4 1.795(2)
O5 H5O 0.79(2)
O6 H6O 0.83(2)
C1 C2 1.363(3)
C1 C10 1.438(3)
C2 C3 1.404(3)
C2 H2 0.9300
C3 C4 1.362(3)
C3 H3 0.9300
C4 C5 1.445(3)
C5 C6 1.407(3)
C5 C10 1.426(3)
C6 C7 1.363(3)
C6 H6 0.9300
C7 C8 1.396(3)
C7 H7 0.9300
C8 C9 1.358(3)
C8 H8 0.9300
C9 C10 1.418(3)
C9 H9 0.9300
O7 H71 0.89(3)
O7 H72 0.77(2)
O8 H81 0.84(2)
O8 H82 0.88(3)

loop_
_geom_hbond_atom_site_label_D
_geom_hbond_atom_site_label_H
_geom_hbond_atom_site_label_A
_geom_hbond_distance_DH
_geom_hbond_distance_HA
_geom_hbond_distance_DA
_geom_hbond_angle_DHA
_geom_hbond_site_symmetry_A
O2 H2O O8 0.84(2) 1.73(2) 2.564(2) 168(3) 4_565
O3 H3O O1 0.70(2) 1.89(2) 2.577(2) 170(3) 1_545
O5 H5O O4 0.79(2) 1.77(2) 2.5550(19) 169(3) 1_545
O6 H6O O7 0.83(2) 1.75(3) 2.581(2) 177(3) 3_665
O7 H71 O7 0.89(3) 1.94(3) 2.8303(18) 172(2) 2_645
O7 H72 O4 0.77(2) 1.98(3) 2.735(2) 168(3) .
O8 H81 O1 0.84(2) 1.89(3) 2.721(2) 175(3) 2_545
O8 H82 O8 0.88(3) 1.98(3) 2.8519(18) 173(2) 2_545
